data_7222622
loop_
_publ_author_name
'Thuemmel, H.J.'
'Hoppe, R.'

_publ_section_title
;
 Ueber die Tellurite der Alkalimetalle vom Typ M2 Te O3
;
_journal_name_full
;
Zeitschrift fuer Naturforschung, Teil B. Anorganische Chemie, Organische 
Chemie (2,1947-32,1977)
;
_journal_page_first 28
_journal_page_last 31
_journal_volume 29
_journal_year 1974
_chemical_formula_sum 'O3 Rb2 Te'
_chemical_name_systematic 'Rb2 Te O3'
_space_group_IT_number 12
_symmetry_space_group_name_Hall '-C 2y'
_symmetry_space_group_name_H-M 'C 1 2/m 1'
_cell_angle_alpha 90
_cell_angle_beta 90
_cell_angle_gamma 90
_cell_formula_units_Z 4
_cell_length_a 11.24
_cell_length_b 6.48
_cell_length_c 7.49
_cell_volume 545.536
_citation_journal_id_ASTM ZENBAX
_cod_data_source_file Thuemmel_ZENBAX_1974_560.cif
_cod_data_source_block O3Rb2Te1
_cod_original_cell_volume 545.5356
_cod_original_formula_sum 'O3 Rb2 Te1'
_cod_database_code 7222622

loop_
_symmetry_equiv_pos_as_xyz
x,y,z
-x,y,-z
-x,-y,-z
x,-y,z
x+1/2,y+1/2,z
-x+1/2,y+1/2,-z
-x+1/2,-y+1/2,-z
x+1/2,-y+1/2,z

loop_
_atom_site_label
_atom_site_type_symbol
_atom_site_fract_x
_atom_site_fract_y
_atom_site_fract_z
_atom_site_occupancy
_atom_site_U_iso_or_equiv
Te1 Te+4 0.34 0 0.352 1 0.0
Rb1 Rb+1 0.666 0 0.125 1 0.0
O1 O-2 0.766 0 0.454 1 0.0
Rb3 Rb+1 0 0 0.5 1 0.0
Rb2 Rb+1 0 0 0 1 0.0
O2 O-2 0.905 0.285 0.219 1 0.0
